data_7156640
loop_
_publ_author_name
'Chen, Huiqing'
'Xie, Jia'
'Xing, Dong'
'Wang, Jinping'
'Tang, Jie'
'Yi, Zhengfang'
'Xia, Fei'
'Qiu, Wen-Wei'
'Yang, Fan'

_publ_section_title
;
 Diastereoselective synthesis of 3,3-disubstituted 3-nitro-4-chromanone
 derivatives as potential antitumor agents.
;
_journal_issue 5
_journal_name_full 'Organic &amp; biomolecular chemistry'
_journal_page_first 1062
_journal_page_last 1066
_journal_paper_doi 10.1039/c8ob02761g
_journal_volume 17
_journal_year 2019
_chemical_formula_sum 'C14 H14 Br N O6'
_chemical_formula_weight 372.17
_chemical_melting_point 373.5(15)
_space_group_crystal_system orthorhombic
_space_group_IT_number 61
_space_group_name_Hall '-P 2ac 2ab'
_space_group_name_H-M_alt 'P b c a'
_symmetry_space_group_name_Hall '-P 2ac 2ab'
_symmetry_space_group_name_H-M 'P b c a'
_atom_sites_solution_hydrogens geom
_audit_creation_method SHELXL-2013
_audit_update_record
;
2018-10-13 deposited with the CCDC.
2018-12-26 downloaded from the CCDC.
;
_cell_angle_alpha 90
_cell_angle_beta 90
_cell_angle_gamma 90
_cell_formula_units_Z 8
_cell_length_a 10.1785(3)
_cell_length_b 11.8901(4)
_cell_length_c 25.9949(8)
_cell_measurement_reflns_used 9906
_cell_measurement_temperature 296(2)
_cell_measurement_theta_max 51.396
_cell_measurement_theta_min 5.085
_cell_volume 3145.99(17)
_computing_cell_refinement 'Bruker SAINT'
_computing_data_collection 'Bruker APEX2'
_computing_data_reduction 'Bruker SAINT'
_computing_molecular_graphics 'Bruker SHELXTL'
_computing_publication_material 'Bruker SHELXTL'
_computing_structure_refinement 'SHELXL-2013 (Sheldrick, 2013)'
_computing_structure_solution 'SHELXS-97 (Sheldrick 2008)'
_diffrn_ambient_temperature 296(2)
_diffrn_measured_fraction_theta_full 0.996
_diffrn_measured_fraction_theta_max 0.997
_diffrn_measurement_device_type 'Bruker APEX-II CCD'
_diffrn_measurement_method '\f and \w scans'
_diffrn_radiation_type MoK\a
_diffrn_radiation_wavelength 0.71073
_diffrn_reflns_av_R_equivalents 0.0584
_diffrn_reflns_av_unetI/netI 0.0225
_diffrn_reflns_Laue_measured_fraction_full 0.996
_diffrn_reflns_Laue_measured_fraction_max 0.997
_diffrn_reflns_limit_h_max 12
_diffrn_reflns_limit_h_min -12
_diffrn_reflns_limit_k_max 14
_diffrn_reflns_limit_k_min -14
_diffrn_reflns_limit_l_max 31
_diffrn_reflns_limit_l_min -31
_diffrn_reflns_number 48093
_diffrn_reflns_point_group_measured_fraction_full 0.996
_diffrn_reflns_point_group_measured_fraction_max 0.997
_diffrn_reflns_theta_full 25.242
_diffrn_reflns_theta_max 25.493
_diffrn_reflns_theta_min 2.542
_exptl_absorpt_coefficient_mu 2.641
_exptl_absorpt_correction_T_max 0.7456
_exptl_absorpt_correction_T_min 0.3875
_exptl_absorpt_correction_type multi-scan
_exptl_absorpt_process_details sadabs
_exptl_crystal_colour colorless
_exptl_crystal_density_diffrn 1.572
_exptl_crystal_description prismatic
_exptl_crystal_F_000 1504
_exptl_crystal_recrystallization_method 'Re-crystallisation from solvent: Ethyl acetate'
_exptl_crystal_size_max 0.190
_exptl_crystal_size_mid 0.150
_exptl_crystal_size_min 0.120
_refine_diff_density_max 0.978
_refine_diff_density_min -0.839
_refine_diff_density_rms 0.055
_refine_ls_extinction_coef 0.0136(11)
_refine_ls_extinction_expression Fc^*^=kFc[1+0.001xFc^2^\l^3^/sin(2\q)]^-1/4^
_refine_ls_extinction_method SHELXL
_refine_ls_goodness_of_fit_ref 1.033
_refine_ls_hydrogen_treatment constr
_refine_ls_matrix_type full
_refine_ls_number_parameters 230
_refine_ls_number_reflns 2925
_refine_ls_number_restraints 70
_refine_ls_restrained_S_all 1.032
_refine_ls_R_factor_all 0.0636
_refine_ls_R_factor_gt 0.0501
_refine_ls_shift/su_max 0.000
_refine_ls_shift/su_mean 0.000
_refine_ls_structure_factor_coef Fsqd
_refine_ls_weighting_details 'w=1/[\s^2^(Fo^2^)+(0.0588P)^2^+3.9287P] where P=(Fo^2^+2Fc^2^)/3'
_refine_ls_weighting_scheme calc
_refine_ls_wR_factor_gt 0.1251
_refine_ls_wR_factor_ref 0.1371
_reflns_Friedel_coverage 0.000
_reflns_number_gt 2307
_reflns_number_total 2925
_reflns_threshold_expression 'I > 2\s(I)'
_cod_data_source_file c8ob02761g2.cif
_cod_data_source_block mo_d8v17545_0m
_cod_depositor_comments
;
The following automatic conversions were performed:

'_chemical_melting_point' value '372-375' was changed to '373.5(15)'
- the average value was taken and precision was estimated.

Automatic conversion script
Id: cif_fix_values 4973 2017-02-22 13:04:09Z antanas 

 Adding full bibliography for 7156640.cif.
;
_cod_database_code 7156640
_shelx_space_group_comment
; 
The symmetry employed for this shelxl refinement is uniquely defined 
by the following loop, which should always be used as a source of 
symmetry information in preference to the above space-group names. 
They are only intended as comments. 
;
_shelx_estimated_absorpt_t_min 0.634
_shelx_estimated_absorpt_t_max 0.742
_shelxl_version_number 2013-4

loop_
_space_group_symop_operation_xyz
'x, y, z'
'-x+1/2, -y, z+1/2'
'-x, y+1/2, -z+1/2'
'x+1/2, -y+1/2, -z'
'-x, -y, -z'
'x-1/2, y, -z-1/2'
'x, -y-1/2, z-1/2'
'-x-1/2, y-1/2, z'

loop_
_atom_site_label
_atom_site_type_symbol
_atom_site_fract_x
_atom_site_fract_y
_atom_site_fract_z
_atom_site_U_iso_or_equiv
_atom_site_adp_type
_atom_site_occupancy
_atom_site_site_symmetry_order
_atom_site_calc_flag
_atom_site_refinement_flags_posn
_atom_site_refinement_flags_adp
_atom_site_refinement_flags_occupancy
_atom_site_disorder_assembly
_atom_site_disorder_group
Br1 Br -0.05093(6) 0.89199(5) 0.25168(2) 0.0999(3) Uani 1 1 d . . . . .
N1 N 0.3464(3) 0.7624(3) 0.49391(10) 0.0563(7) Uani 1 1 d . . . . .
O1 O 0.1254(2) 0.83735(19) 0.44929(8) 0.0571(6) Uani 1 1 d . . . . .
O2 O 0.3457(2) 0.61642(18) 0.36697(8) 0.0524(6) Uani 1 1 d . . . . .
O3 O 0.3138(4) 0.7387(3) 0.53706(11) 0.0989(11) Uani 1 1 d . . . . .
O4 O 0.4189(3) 0.8399(2) 0.48270(11) 0.0756(8) Uani 1 1 d . . . . .
O5 O 0.6450(3) 0.6679(3) 0.35950(10) 0.0823(9) Uani 1 1 d . . . . .
C1 C 0.2498(3) 0.6757(3) 0.34273(12) 0.0496(7) Uani 1 1 d . . . . .
C2 C 0.2279(4) 0.6543(4) 0.29086(13) 0.0662(10) Uani 1 1 d . . . . .
H2 H 0.2753 0.5984 0.2741 0.079 Uiso 1 1 calc R U . . .
C3 C 0.1362(4) 0.7160(4) 0.26458(14) 0.0727(11) Uani 1 1 d . . . . .
H3 H 0.1216 0.7023 0.2298 0.087 Uiso 1 1 calc R U . . .
C4 C 0.0652(4) 0.7989(4) 0.28978(14) 0.0655(10) Uani 1 1 d . . . . .
C5 C 0.0814(3) 0.8179(3) 0.34134(14) 0.0566(8) Uani 1 1 d . . . . .
H5 H 0.0309 0.8718 0.3581 0.068 Uiso 1 1 calc R U . . .
C6 C 0.1744(3) 0.7555(3) 0.36842(12) 0.0468(7) Uani 1 1 d . . . . .
C7 C 0.1897(3) 0.7715(2) 0.42421(11) 0.0433(7) Uani 1 1 d . . . . .
C8 C 0.2916(3) 0.6942(2) 0.44958(11) 0.0426(7) Uani 1 1 d . . . . .
C9 C 0.4021(3) 0.6732(2) 0.41062(11) 0.0432(7) Uani 1 1 d . . . . .
H9 H 0.4377 0.7457 0.3994 0.052 Uiso 1 1 calc R U . . .
C10 C 0.5136(3) 0.6002(3) 0.42953(12) 0.0476(7) Uani 1 1 d . . . . .
H10A H 0.5462 0.6294 0.4619 0.057 Uiso 1 1 calc R U . . .
H10B H 0.4817 0.5244 0.4354 0.057 Uiso 1 1 calc R U . . .
C11 C 0.6236(3) 0.5971(3) 0.39099(13) 0.0583(9) Uani 1 1 d . . . . .
O6 O 0.6879(5) 0.4941(4) 0.3953(2) 0.0675(11) Uani 0.7 1 d D U P A 1
C12 C 0.8004(5) 0.4736(6) 0.3618(2) 0.0723(12) Uani 0.7 1 d D U P A 1
H12A H 0.7829 0.5038 0.3278 0.087 Uiso 0.7 1 calc R U P A 1
H12B H 0.8151 0.3933 0.3585 0.087 Uiso 0.7 1 calc R U P A 1
C13 C 0.9197(8) 0.5283(8) 0.3838(4) 0.0795(18) Uani 0.6 1 d D U P A 1
H13A H 0.9115 0.6084 0.3809 0.119 Uiso 0.6 1 calc R U P A 1
H13B H 0.9960 0.5037 0.3652 0.119 Uiso 0.6 1 calc R U P A 1
H13C H 0.9282 0.5078 0.4194 0.119 Uiso 0.6 1 calc R U P A 1
O6' O 0.7135(13) 0.5372(10) 0.4021(6) 0.0709(16) Uani 0.3 1 d D U P A 2
C12' C 0.8274(13) 0.5487(13) 0.3672(6) 0.0730(15) Uani 0.3 1 d D U P A 2
H12C H 0.8033 0.5298 0.3321 0.088 Uiso 0.3 1 calc R U P A 2
H12D H 0.8618 0.6248 0.3679 0.088 Uiso 0.3 1 calc R U P A 2
C13' C 0.9243(13) 0.4684(12) 0.3876(6) 0.082(2) Uani 0.4 1 d D U P A 2
H13D H 0.9411 0.4848 0.4231 0.122 Uiso 0.4 1 calc R U P A 2
H13E H 1.0046 0.4745 0.3684 0.122 Uiso 0.4 1 calc R U P A 2
H13F H 0.8905 0.3933 0.3845 0.122 Uiso 0.4 1 calc R U P A 2
C14 C 0.2258(4) 0.5880(3) 0.46935(14) 0.0574(9) Uani 1 1 d . . . . .
H14A H 0.1508 0.6079 0.4898 0.086 Uiso 1 1 calc R U . . .
H14B H 0.2870 0.5463 0.4900 0.086 Uiso 1 1 calc R U . . .
H14C H 0.1982 0.5427 0.4408 0.086 Uiso 1 1 calc R U . . .

loop_
_atom_site_aniso_label
_atom_site_aniso_U_11
_atom_site_aniso_U_22
_atom_site_aniso_U_33
_atom_site_aniso_U_23
_atom_site_aniso_U_13
_atom_site_aniso_U_12
Br1 0.1063(5) 0.1252(5) 0.0682(3) 0.0151(3) -0.0326(3) 0.0222(3)
N1 0.0648(18) 0.0599(18) 0.0443(16) -0.0123(13) -0.0077(13) 0.0111(15)
O1 0.0690(15) 0.0551(13) 0.0471(12) -0.0075(10) -0.0022(11) 0.0161(12)
O2 0.0599(13) 0.0551(13) 0.0422(12) -0.0145(10) -0.0055(10) 0.0082(11)
O3 0.145(3) 0.113(2) 0.0380(14) -0.0113(15) 0.0034(16) -0.003(2)
O4 0.0815(18) 0.0686(17) 0.0766(18) -0.0227(14) -0.0130(15) -0.0110(15)
O5 0.0770(18) 0.113(2) 0.0572(16) 0.0218(16) 0.0144(14) 0.0063(17)
C1 0.0541(17) 0.0538(18) 0.0409(15) -0.0083(14) -0.0056(14) -0.0030(15)
C2 0.076(2) 0.080(2) 0.0430(18) -0.0169(17) -0.0062(17) 0.003(2)
C3 0.084(3) 0.094(3) 0.0408(18) -0.0115(19) -0.0134(19) -0.005(2)
C4 0.068(2) 0.079(2) 0.0495(19) 0.0037(18) -0.0155(17) -0.002(2)
C5 0.060(2) 0.0573(19) 0.0523(18) -0.0035(16) -0.0079(16) 0.0027(16)
C6 0.0541(18) 0.0467(16) 0.0396(15) -0.0022(13) -0.0062(13) -0.0014(14)
C7 0.0503(17) 0.0388(15) 0.0408(15) -0.0039(12) -0.0008(13) -0.0013(13)
C8 0.0502(17) 0.0416(15) 0.0361(14) -0.0045(12) -0.0014(12) -0.0001(13)
C9 0.0484(16) 0.0426(16) 0.0384(15) -0.0034(12) -0.0021(13) -0.0001(13)
C10 0.0522(18) 0.0508(17) 0.0399(16) 0.0010(13) 0.0028(13) 0.0024(14)
C11 0.052(2) 0.081(2) 0.0419(17) 0.0014(17) -0.0006(15) 0.0033(18)
O6 0.060(2) 0.066(3) 0.076(2) -0.002(2) 0.0136(18) 0.018(2)
C12 0.064(2) 0.074(3) 0.079(2) -0.006(2) 0.014(2) 0.016(2)
C13 0.067(3) 0.086(4) 0.085(4) -0.007(4) 0.011(3) 0.007(4)
O6' 0.062(3) 0.072(4) 0.078(3) -0.001(3) 0.014(3) 0.018(3)
C12' 0.064(3) 0.075(3) 0.081(3) -0.001(3) 0.014(2) 0.017(3)
C13' 0.072(4) 0.085(5) 0.088(4) 0.000(5) 0.012(4) 0.017(5)
C14 0.060(2) 0.0484(18) 0.064(2) 0.0084(16) 0.0113(17) 0.0028(15)

loop_
_atom_type_symbol
_atom_type_description
_atom_type_scat_dispersion_real
_atom_type_scat_dispersion_imag
_atom_type_scat_source
C C 0.0033 0.0016 'International Tables Vol C Tables 4.2.6.8 and 6.1.1.4'
H H 0.0000 0.0000 'International Tables Vol C Tables 4.2.6.8 and 6.1.1.4'
Br Br -0.2901 2.4595 'International Tables Vol C Tables 4.2.6.8 and 6.1.1.4'
N N 0.0061 0.0033 'International Tables Vol C Tables 4.2.6.8 and 6.1.1.4'
O O 0.0106 0.0060 'International Tables Vol C Tables 4.2.6.8 and 6.1.1.4'

loop_
_geom_angle_atom_site_label_1
_geom_angle_atom_site_label_2
_geom_angle_atom_site_label_3
_geom_angle
O3 N1 O4 124.6(3)
O3 N1 C8 118.9(3)
O4 N1 C8 116.5(3)
C1 O2 C9 114.1(2)
O2 C1 C2 118.1(3)
O2 C1 C6 121.8(3)
C2 C1 C6 120.1(3)
C3 C2 C1 119.7(4)
C3 C2 H2 120.1
C1 C2 H2 120.1
C2 C3 C4 120.0(3)
C2 C3 H3 120.0
C4 C3 H3 120.0
C5 C4 C3 121.1(4)
C5 C4 Br1 119.3(3)
C3 C4 Br1 119.5(3)
C4 C5 C6 119.2(3)
C4 C5 H5 120.4
C6 C5 H5 120.4
C1 C6 C5 119.7(3)
C1 C6 C7 120.2(3)
C5 C6 C7 120.1(3)
O1 C7 C6 123.9(3)
O1 C7 C8 121.4(3)
C6 C7 C8 114.7(3)
N1 C8 C14 110.4(3)
N1 C8 C9 108.6(2)
C14 C8 C9 114.3(3)
N1 C8 C7 104.8(2)
C14 C8 C7 110.2(3)
C9 C8 C7 108.0(2)
O2 C9 C10 106.6(2)
O2 C9 C8 107.7(2)
C10 C9 C8 115.5(2)
O2 C9 H9 109.0
C10 C9 H9 109.0
C8 C9 H9 109.0
C11 C10 C9 110.9(3)
C11 C10 H10A 109.5
C9 C10 H10A 109.5
C11 C10 H10B 109.5
C9 C10 H10B 109.5
H10A C10 H10B 108.1
O5 C11 O6' 116.5(7)
O5 C11 O6 126.0(4)
O5 C11 C10 125.2(3)
O6' C11 C10 115.0(7)
O6 C11 C10 108.5(3)
C11 O6 C12 117.9(5)
O6 C12 C13 109.7(6)
O6 C12 H12A 109.7
C13 C12 H12A 109.7
O6 C12 H12B 109.7
C13 C12 H12B 109.7
H12A C12 H12B 108.2
C12 C13 H13A 109.5
C12 C13 H13B 109.5
H13A C13 H13B 109.5
C12 C13 H13C 109.5
H13A C13 H13C 109.5
H13B C13 H13C 109.5
C11 O6' C12' 113.3(12)
C13' C12' O6' 104.1(12)
C13' C12' H12C 110.9
O6' C12' H12C 110.9
C13' C12' H12D 110.9
O6' C12' H12D 110.9
H12C C12' H12D 109.0
C12' C13' H13D 109.5
C12' C13' H13E 109.5
H13D C13' H13E 109.5
C12' C13' H13F 109.5
H13D C13' H13F 109.5
H13E C13' H13F 109.5
C8 C14 H14A 109.5
C8 C14 H14B 109.5
H14A C14 H14B 109.5
C8 C14 H14C 109.5
H14A C14 H14C 109.5
H14B C14 H14C 109.5

loop_
_geom_bond_atom_site_label_1
_geom_bond_atom_site_label_2
_geom_bond_distance
Br1 C4 1.898(4)
N1 O3 1.203(4)
N1 O4 1.216(4)
N1 C8 1.515(4)
O1 C7 1.210(4)
O2 C1 1.359(4)
O2 C9 1.440(3)
O5 C11 1.194(4)
C1 C2 1.390(4)
C1 C6 1.392(5)
C2 C3 1.369(6)
C2 H2 0.9300
C3 C4 1.387(6)
C3 H3 0.9300
C4 C5 1.369(5)
C5 C6 1.393(5)
C5 H5 0.9300
C6 C7 1.471(4)
C7 C8 1.534(4)
C8 C14 1.519(4)
C8 C9 1.534(4)
C9 C10 1.511(4)
C9 H9 0.9800
C10 C11 1.503(5)
C10 H10A 0.9700
C10 H10B 0.9700
C11 O6' 1.196(15)
C11 O6 1.394(6)
O6 C12 1.459(6)
C12 C13 1.491(10)
C12 H12A 0.9700
C12 H12B 0.9700
C13 H13A 0.9600
C13 H13B 0.9600
C13 H13C 0.9600
O6' C12' 1.480(14)
C12' C13' 1.472(14)
C12' H12C 0.9700
C12' H12D 0.9700
C13' H13D 0.9600
C13' H13E 0.9600
C13' H13F 0.9600
C14 H14A 0.9600
C14 H14B 0.9600
C14 H14C 0.9600

loop_
_geom_hbond_atom_site_label_D
_geom_hbond_atom_site_label_H
_geom_hbond_atom_site_label_A
_geom_hbond_distance_DH
_geom_hbond_distance_HA
_geom_hbond_distance_DA
_geom_hbond_angle_DHA
_geom_hbond_site_symmetry_A
C14 H14A O4 0.96 2.54 3.471(5) 162.6 4_466
C10 H10B O1 0.97 2.50 3.469(4) 173.8 8_655
C10 H10A O1 0.97 2.48 3.431(4) 168.0 4_566
C3 H3 O5 0.93 2.37 3.277(5) 165.0 6_556

loop_
_geom_torsion_atom_site_label_1
_geom_torsion_atom_site_label_2
_geom_torsion_atom_site_label_3
_geom_torsion_atom_site_label_4
_geom_torsion
C9 O2 C1 C2 153.6(3)
C9 O2 C1 C6 -26.5(4)
O2 C1 C2 C3 -177.0(4)
C6 C1 C2 C3 3.1(6)
C1 C2 C3 C4 -0.3(6)
C2 C3 C4 C5 -2.5(7)
C2 C3 C4 Br1 174.8(3)
C3 C4 C5 C6 2.5(6)
Br1 C4 C5 C6 -174.9(3)
O2 C1 C6 C5 177.0(3)
C2 C1 C6 C5 -3.2(5)
O2 C1 C6 C7 -5.0(5)
C2 C1 C6 C7 174.8(3)
C4 C5 C6 C1 0.4(5)
C4 C5 C6 C7 -177.6(3)
C1 C6 C7 O1 -178.2(3)
C5 C6 C7 O1 -0.2(5)
C1 C6 C7 C8 -0.3(4)
C5 C6 C7 C8 177.7(3)
O3 N1 C8 C14 -12.9(4)
O4 N1 C8 C14 168.8(3)
O3 N1 C8 C9 -138.9(3)
O4 N1 C8 C9 42.8(4)
O3 N1 C8 C7 105.8(3)
O4 N1 C8 C7 -72.5(3)
O1 C7 C8 N1 -33.3(4)
C6 C7 C8 N1 148.8(3)
O1 C7 C8 C14 85.5(4)
C6 C7 C8 C14 -92.4(3)
O1 C7 C8 C9 -149.0(3)
C6 C7 C8 C9 33.1(3)
C1 O2 C9 C10 -175.1(3)
C1 O2 C9 C8 60.4(3)
N1 C8 C9 O2 -175.4(2)
C14 C8 C9 O2 60.8(3)
C7 C8 C9 O2 -62.3(3)
N1 C8 C9 C10 65.6(3)
C14 C8 C9 C10 -58.2(4)
C7 C8 C9 C10 178.7(2)
O2 C9 C10 C11 67.6(3)
C8 C9 C10 C11 -172.9(3)
C9 C10 C11 O5 24.3(5)
C9 C10 C11 O6' -177.0(7)
C9 C10 C11 O6 -150.4(3)
O5 C11 O6 C12 6.4(7)
O6' C11 O6 C12 -69.5(19)
C10 C11 O6 C12 -179.0(4)
C11 O6 C12 C13 81.2(7)
O5 C11 O6' C12' -11.2(14)
O6 C11 O6' C12' 108(2)
C10 C11 O6' C12' -171.8(10)
C11 O6' C12' C13' -179.7(12)
